data_2244201
loop_
_publ_author_name
'Pollock, Alicia A.'
'Huther, Holly A.'
'Birch, Cole M.'
'Reinheimer, Eric W.'
'Lewis, David E.'
'Gerlach, Deidra L.'

_publ_section_title
;
 Crystal structure of
 2-(2,2,6,6-tetramethylpiperidin-4-yl)-6-[(2,2,6,6-tetramethylpiperidin-4-yl)amino]-1<i>H</i>-benz[<i>de</i>]isoquinoline-1,3(2<i>H</i>)-dione
;
_journal_coeditor_code MW2192
_journal_issue 12
_journal_name_full 'Acta Crystallographica Section E'
_journal_page_first
;
;
_journal_paper_doi 10.1107/S2056989022010374
_journal_volume 78
_journal_year 2022
_chemical_formula_iupac 'C30 H42 N4 O2'
_chemical_formula_moiety 'C30 H42 N4 O2'
_chemical_formula_sum 'C30 H42 N4 O2'
_chemical_formula_weight 490.67
_chemical_name_common 'bis-TMP naphthalimide'
_chemical_name_systematic
2-(2,2,6,6-Tetramethylpiperidin-4-yl)-6-[(2,2,6,6-tetramethylpiperidin-4-yl)amino]-1<i>H</i>-benz[<i>de</i>]isoquinoline-1,3(2<i>H</i>)-dione
_space_group_crystal_system orthorhombic
_space_group_IT_number 61
_space_group_name_Hall '-P 2ac 2ab'
_space_group_name_H-M_alt 'P b c a'
_atom_sites_solution_hydrogens mixed
_audit_creation_method
;
Olex2 1.3-ac4
(compiled 2020.11.27 svn.r5f609507 for Rigaku Oxford Diffraction, GUI svn.r6214)
;
_cell_angle_alpha 90
_cell_angle_beta 90
_cell_angle_gamma 90
_cell_formula_units_Z 8
_cell_length_a 12.0297(7)
_cell_length_b 14.6357(7)
_cell_length_c 32.763(2)
_cell_measurement_reflns_used 6091
_cell_measurement_temperature 293(2)
_cell_measurement_theta_max 23.5230
_cell_measurement_theta_min 2.1370
_cell_volume 5768.4(6)
_computing_cell_refinement
;
CrysAlisPro (Rigaku OD, 2022)
;
_computing_data_collection
;
CrysAlisPro (Rigaku OD, 2022)
;
_computing_data_reduction
;
CrysAlisPro (Rigaku OD, 2022)
;
_computing_molecular_graphics
;
<i>OLEX2</i> (Dolomanov <i>et al.</i>,  2009)
;
_computing_publication_material
;
<i>OLEX2</i> (Dolomanov <i>et al.</i>,  2009)
;
_computing_structure_refinement
;
<i>SHELXL2016/6</i> (Sheldrick, 2015b)
;
_computing_structure_solution
;
SHELXT  (Sheldrick, 2015a)
;
_diffrn_ambient_temperature 293(2)
_diffrn_detector_area_resol_mean 10.0000
_diffrn_measured_fraction_theta_full 0.998
_diffrn_measured_fraction_theta_max 0.998
_diffrn_measurement_device 'two-circle diffractometer'
_diffrn_measurement_device_type 'XtaLAB Mini II'
_diffrn_measurement_method '\w scans'
_diffrn_radiation_type MoK\a
_diffrn_radiation_wavelength 0.71073
_diffrn_reflns_av_R_equivalents 0.0314
_diffrn_reflns_av_unetI/netI 0.0149
_diffrn_reflns_limit_h_max 14
_diffrn_reflns_limit_h_min -14
_diffrn_reflns_limit_k_max 16
_diffrn_reflns_limit_k_min -17
_diffrn_reflns_limit_l_max 39
_diffrn_reflns_limit_l_min -39
_diffrn_reflns_number 80396
_diffrn_reflns_theta_full 25.162
_diffrn_reflns_theta_max 25.162
_diffrn_reflns_theta_min 2.100
_exptl_absorpt_coefficient_mu 0.071
_exptl_absorpt_correction_T_max 0.990
_exptl_absorpt_correction_T_min 0.962
_exptl_absorpt_correction_type analytical
_exptl_absorpt_process_details
;
[CrysAlisPro; Rigaku OD, 2022;
analytical numeric absorption correction using a multifaceted crystal
model based on expressions derived by Clark & Reid (1995)]
;
_exptl_crystal_colour orange
_exptl_crystal_density_diffrn 1.130
_exptl_crystal_description needle
_exptl_crystal_F_000 2128
_exptl_crystal_size_max 0.563
_exptl_crystal_size_mid 0.265
_exptl_crystal_size_min 0.178
_refine_diff_density_max 0.246
_refine_diff_density_min -0.148
_refine_ls_extinction_coef 0.0014(3)
_refine_ls_extinction_expression Fc^*^=kFc[1+0.001xFc^2^\l^3^/sin(2\q)]^-1/4^
_refine_ls_extinction_method
;
SHELXL-2016/6 (Sheldrick 2015b)
;
_refine_ls_goodness_of_fit_ref 1.024
_refine_ls_hydrogen_treatment mixed
_refine_ls_matrix_type full
_refine_ls_number_parameters 428
_refine_ls_number_reflns 5164
_refine_ls_number_restraints 156
_refine_ls_restrained_S_all 1.034
_refine_ls_R_factor_all 0.0691
_refine_ls_R_factor_gt 0.0488
_refine_ls_shift/su_max 0.001
_refine_ls_shift/su_mean 0.000
_refine_ls_structure_factor_coef Fsqd
_refine_ls_weighting_details 'w=1/[\s^2^(Fo^2^)+(0.0686P)^2^+1.5942P] where P=(Fo^2^+2Fc^2^)/3'
_refine_ls_weighting_scheme calc
_refine_ls_wR_factor_gt 0.1282
_refine_ls_wR_factor_ref 0.1415
_reflns_number_gt 3812
_reflns_number_total 5164
_reflns_threshold_expression 'I > 2\s(I)'
_cod_data_source_file mw2192sup1.cif
_cod_data_source_block I
_cod_database_code 2244201
_shelx_space_group_comment
;
The symmetry employed for this shelxl refinement is uniquely defined
by the following loop, which should always be used as a source of
symmetry information in preference to the above space-group names.
They are only intended as comments.
;
_shelx_estimated_absorpt_t_min 0.961
_shelx_estimated_absorpt_t_max 0.987

loop_
_space_group_symop_operation_xyz
'x, y, z'
'-x+1/2, -y, z+1/2'
'-x, y+1/2, -z+1/2'
'x+1/2, -y+1/2, -z'
'-x, -y, -z'
'x-1/2, y, -z-1/2'
'x, -y-1/2, z-1/2'
'-x-1/2, y-1/2, z'

loop_
_atom_site_type_symbol
_atom_site_label
_atom_site_fract_x
_atom_site_fract_y
_atom_site_fract_z
_atom_site_U_iso_or_equiv
_atom_site_adp_type
_atom_site_calc_flag
_atom_site_occupancy
_atom_site_disorder_assembly
_atom_site_disorder_group
O O1 0.54190(10) 0.79035(8) 0.63165(4) 0.0600(4) Uani d 1 . .
N N1 0.48104(11) 0.68697(9) 0.58470(4) 0.0497(4) Uani d 1 . .
O O2 0.42262(12) 0.58100(10) 0.53855(4) 0.0785(5) Uani d 1 . .
N N2 0.90392(13) 0.47902(10) 0.66263(5) 0.0620(4) Uani d 1 . .
H H2 0.908310 0.426096 0.651341 0.074 Uiso calc 1 . .
C C11 0.65878(13) 0.56849(10) 0.60677(4) 0.0385(4) Uani d 1 . .
C C2 0.64762(13) 0.65558(10) 0.62532(5) 0.0419(4) Uani d 1 . .
C C6 0.74695(14) 0.50901(11) 0.61780(5) 0.0429(4) Uani d 1 . .
N N1' 1.18903(15) 0.50136(12) 0.73813(6) 0.0739(5) Uani d 1 . .
C C1 0.55558(14) 0.71571(11) 0.61494(5) 0.0450(4) Uani d 1 . .
C C10 0.58162(13) 0.54143(11) 0.57671(5) 0.0427(4) Uani d 1 . .
C C5 0.82443(14) 0.53746(11) 0.64913(5) 0.0484(4) Uani d 1 . .
C C12 0.48992(14) 0.60266(12) 0.56483(5) 0.0501(4) Uani d 1 . .
C C3 0.72623(15) 0.68194(11) 0.65358(5) 0.0512(4) Uani d 1 . .
H H3 0.720899 0.739710 0.665246 0.061 Uiso calc 1 . .
C C4 0.81258(15) 0.62551(12) 0.66515(6) 0.0562(5) Uani d 1 . .
H H4 0.864195 0.646555 0.684079 0.067 Uiso calc 1 . .
C C7 0.75413(16) 0.42440(12) 0.59757(6) 0.0559(5) Uani d 1 . .
H H7 0.810881 0.384085 0.604437 0.067 Uiso calc 1 . .
C C9 0.59299(16) 0.45839(12) 0.55745(5) 0.0555(5) Uani d 1 . .
H H9 0.542658 0.441241 0.537315 0.067 Uiso calc 1 . .
C C1A 0.98242(15) 0.50075(12) 0.69519(6) 0.0561(5) Uani d 1 . .
H H1A 0.943213 0.536848 0.715863 0.067 Uiso calc 1 . .
C C1B' 0.386(3) 0.7491(18) 0.5753(6) 0.0582(9) Uani d 0.39 A 2
C C8 0.67939(17) 0.40020(13) 0.56801(6) 0.0638(5) Uani d 1 . .
H H8 0.686560 0.344196 0.554862 0.077 Uiso calc 1 . .
C C5A 1.02551(18) 0.41457(13) 0.71540(7) 0.0674(6) Uani d 1 . .
H H5AA 1.065081 0.378156 0.695379 0.081 Uiso calc 1 . .
H H5AB 0.963128 0.378804 0.725231 0.081 Uiso calc 1 . .
C C2A 1.08065(17) 0.55632(14) 0.68009(7) 0.0682(6) Uani d 1 . .
H H2AA 1.053570 0.610657 0.666361 0.082 Uiso calc 1 . .
H H2AB 1.122249 0.520536 0.660405 0.082 Uiso calc 1 . .
C C4A 1.10345(18) 0.43604(13) 0.75119(7) 0.0688(6) Uani d 1 . .
C C3A 1.15818(17) 0.58465(14) 0.71509(7) 0.0708(6) Uani d 1 . .
C C6A 1.1047(2) 0.65994(15) 0.74091(8) 0.0918(8) Uani d 1 . .
H H6AA 1.032065 0.640762 0.749458 0.138 Uiso calc 1 . .
H H6AB 1.098644 0.714763 0.724982 0.138 Uiso calc 1 . .
H H6AC 1.150006 0.671495 0.764482 0.138 Uiso calc 1 . .
C C8A 1.1671(2) 0.34944(16) 0.76296(10) 0.1126(11) Uani d 1 . .
H H8AA 1.209770 0.328589 0.740009 0.169 Uiso calc 1 . .
H H8AB 1.115442 0.302784 0.770945 0.169 Uiso calc 1 . .
H H8AC 1.216185 0.362631 0.785316 0.169 Uiso calc 1 . .
C C16B 0.3244(8) 0.8717(5) 0.5282(2) 0.0769(8) Uani d 0.39 A 2
C C9A 1.0374(2) 0.4680(2) 0.78833(8) 0.1004(8) Uani d 1 . .
H H9AA 1.087714 0.484540 0.809835 0.151 Uiso calc 1 . .
H H9AB 0.989720 0.419561 0.797492 0.151 Uiso calc 1 . .
H H9AC 0.993090 0.520090 0.781022 0.151 Uiso calc 1 . .
C C7A 1.2668(2) 0.6219(2) 0.69801(10) 0.1129(10) Uani d 1 . .
H H7AA 1.316345 0.636092 0.720086 0.169 Uiso calc 1 . .
H H7AB 1.252150 0.676229 0.682504 0.169 Uiso calc 1 . .
H H7AC 1.300436 0.576826 0.680659 0.169 Uiso calc 1 . .
C C15B 0.1852(5) 0.7834(5) 0.5713(3) 0.0908(19) Uani d 0.39 A 2
C C13B 0.4103(6) 0.7963(5) 0.5371(2) 0.0734(15) Uani d 0.39 A 2
H H13A 0.410160 0.752463 0.514920 0.088 Uiso calc 0.39 A 2
H H13B 0.483811 0.823225 0.538643 0.088 Uiso calc 0.39 A 2
C C14B 0.2731(4) 0.7072(4) 0.5771(2) 0.0772(14) Uani d 0.39 A 2
H H14A 0.262301 0.677489 0.603306 0.093 Uiso calc 0.39 A 2
H H14B 0.265368 0.661575 0.555842 0.093 Uiso calc 0.39 A 2
C C17B 0.1659(9) 0.8375(7) 0.6110(3) 0.120(3) Uani d 0.39 A 2
H H17A 0.137450 0.797248 0.631645 0.180 Uiso calc 0.39 A 2
H H17B 0.113354 0.885591 0.606075 0.180 Uiso calc 0.39 A 2
H H17C 0.235004 0.863374 0.620072 0.180 Uiso calc 0.39 A 2
C C18B 0.0732(6) 0.7362(7) 0.5625(4) 0.127(3) Uani d 0.39 A 2
H H18A 0.081066 0.696025 0.539565 0.191 Uiso calc 0.39 A 2
H H18B 0.017887 0.781617 0.556578 0.191 Uiso calc 0.39 A 2
H H18C 0.050719 0.701631 0.586031 0.191 Uiso calc 0.39 A 2
C C1A' 0.3888(17) 0.7484(11) 0.5710(4) 0.0582(8) Uani d 0.61 A 1
H H1A' 0.352130 0.716321 0.548459 0.070 Uiso calc 0.61 A 1
C C14A 0.3019(3) 0.7590(3) 0.60353(11) 0.0649(8) Uani d 0.61 A 1
H H14C 0.334600 0.790061 0.626759 0.078 Uiso calc 0.61 A 1
H H14D 0.278571 0.698843 0.612531 0.078 Uiso calc 0.61 A 1
C C15A 0.1991(3) 0.8127(3) 0.58943(13) 0.0769(8) Uani d 0.61 A 1
C C18A 0.1236(5) 0.7516(4) 0.5629(2) 0.116(2) Uani d 0.61 A 1
H H18D 0.166708 0.724795 0.541377 0.174 Uiso calc 0.61 A 1
H H18E 0.065057 0.787957 0.551396 0.174 Uiso calc 0.61 A 1
H H18F 0.092089 0.704175 0.579508 0.174 Uiso calc 0.61 A 1
C C17A 0.1309(6) 0.8422(5) 0.62700(18) 0.1162(19) Uani d 0.61 A 1
H H17D 0.107125 0.788960 0.641754 0.174 Uiso calc 0.61 A 1
H H17E 0.066979 0.876227 0.618248 0.174 Uiso calc 0.61 A 1
H H17F 0.176017 0.879688 0.644407 0.174 Uiso calc 0.61 A 1
N N3A 0.2379(3) 0.8959(2) 0.56933(10) 0.0702(7) Uani d 0.61 A 1
C C19A 0.3559(5) 0.9944(3) 0.5302(2) 0.151(3) Uani d 0.61 A 1
H H19A 0.293617 1.027895 0.519594 0.227 Uiso calc 0.61 A 1
H H19B 0.415350 0.995374 0.510615 0.227 Uiso calc 0.61 A 1
H H19C 0.380507 1.022024 0.555158 0.227 Uiso calc 0.61 A 1
C C13A 0.4234(3) 0.8408(3) 0.55399(13) 0.0711(10) Uani d 0.61 A 1
H H13C 0.475435 0.831970 0.531738 0.085 Uiso calc 0.61 A 1
H H13D 0.460498 0.875789 0.575132 0.085 Uiso calc 0.61 A 1
C C20A 0.2847(6) 0.8554(5) 0.49672(15) 0.153(4) Uani d 0.61 A 1
H H20A 0.342869 0.864610 0.477088 0.229 Uiso calc 0.61 A 1
H H20B 0.218459 0.885891 0.487692 0.229 Uiso calc 0.61 A 1
H H20C 0.270180 0.791181 0.499477 0.229 Uiso calc 0.61 A 1
N N3B 0.2136(4) 0.8350(4) 0.53552(19) 0.0963(15) Uani d 0.39 A 2
H H3B 0.163899 0.875434 0.530133 0.116 Uiso d 0.39 A 2
C C19B 0.3506(7) 0.9570(5) 0.5541(3) 0.126(3) Uani d 0.39 A 2
H H19D 0.375302 0.938363 0.580689 0.189 Uiso calc 0.39 A 2
H H19E 0.284770 0.993621 0.556705 0.189 Uiso calc 0.39 A 2
H H19F 0.407880 0.991982 0.541031 0.189 Uiso calc 0.39 A 2
C C20B 0.3297(13) 0.8977(11) 0.4826(3) 0.176(7) Uani d 0.39 A 2
H H20D 0.303123 0.847607 0.466422 0.264 Uiso calc 0.39 A 2
H H20E 0.405137 0.911249 0.475269 0.264 Uiso calc 0.39 A 2
H H20F 0.284057 0.950434 0.477849 0.264 Uiso calc 0.39 A 2
H H1' 1.230(3) 0.513(2) 0.7596(10) 0.156(13) Uiso d 1 . .
H H1B' 0.388(4) 0.792(2) 0.5982(8) 0.049(12) Uiso d 0.39 B 2
C C16A 0.3210(5) 0.8948(3) 0.53838(14) 0.0769(8) Uani d 0.61 A 1
H H3A 0.189(3) 0.932(3) 0.5619(12) 0.088(13) Uiso d 0.61 . .

loop_
_atom_site_aniso_label
_atom_site_aniso_U_11
_atom_site_aniso_U_22
_atom_site_aniso_U_33
_atom_site_aniso_U_12
_atom_site_aniso_U_13
_atom_site_aniso_U_23
O1 0.0614(8) 0.0420(7) 0.0765(9) 0.0064(6) -0.0148(7) -0.0154(6)
N1 0.0488(8) 0.0465(8) 0.0539(8) 0.0030(6) -0.0119(7) -0.0058(6)
O2 0.0732(9) 0.0864(10) 0.0759(9) 0.0147(8) -0.0352(8) -0.0298(8)
N2 0.0676(10) 0.0485(9) 0.0699(10) 0.0146(8) -0.0251(8) -0.0177(7)
C11 0.0439(8) 0.0363(8) 0.0354(8) -0.0046(7) 0.0012(7) -0.0020(6)
C2 0.0484(9) 0.0368(8) 0.0404(8) -0.0024(7) -0.0042(7) -0.0036(7)
C6 0.0479(9) 0.0378(8) 0.0429(8) -0.0026(7) -0.0020(7) -0.0046(7)
N1' 0.0624(11) 0.0655(11) 0.0938(14) 0.0067(9) -0.0289(10) 0.0072(10)
C1 0.0480(9) 0.0388(9) 0.0482(9) -0.0044(7) -0.0034(7) -0.0014(7)
C10 0.0447(9) 0.0440(9) 0.0394(8) -0.0058(7) -0.0012(7) -0.0042(7)
C5 0.0519(10) 0.0437(9) 0.0495(9) 0.0029(8) -0.0095(8) -0.0054(7)
C12 0.0496(10) 0.0556(11) 0.0450(9) -0.0036(8) -0.0068(8) -0.0067(8)
C3 0.0619(11) 0.0366(9) 0.0550(10) 0.0025(8) -0.0139(9) -0.0114(7)
C4 0.0609(11) 0.0471(10) 0.0604(11) 0.0038(9) -0.0230(9) -0.0145(8)
C7 0.0611(11) 0.0445(10) 0.0622(11) 0.0063(8) -0.0090(9) -0.0120(8)
C9 0.0588(11) 0.0535(10) 0.0543(10) -0.0052(9) -0.0117(9) -0.0155(8)
C1A 0.0568(11) 0.0509(10) 0.0607(11) 0.0090(9) -0.0184(9) -0.0078(8)
C1B' 0.0549(12) 0.0563(13) 0.064(2) 0.0103(11) -0.0130(18) -0.0010(15)
C8 0.0727(13) 0.0472(10) 0.0716(12) 0.0049(9) -0.0137(10) -0.0236(9)
C5A 0.0678(12) 0.0518(11) 0.0825(14) 0.0083(10) -0.0217(11) -0.0027(10)
C2A 0.0664(13) 0.0653(13) 0.0730(13) 0.0063(10) -0.0119(11) 0.0037(10)
C4A 0.0690(13) 0.0555(11) 0.0817(14) 0.0073(10) -0.0262(11) 0.0087(10)
C3A 0.0605(12) 0.0657(13) 0.0863(15) -0.0003(10) -0.0237(11) 0.0095(11)
C6A 0.1029(18) 0.0602(13) 0.1121(19) 0.0030(13) -0.0456(16) -0.0121(13)
C8A 0.110(2) 0.0690(15) 0.159(3) 0.0135(14) -0.060(2) 0.0283(16)
C16B 0.0726(11) 0.0780(18) 0.0800(19) 0.0214(12) -0.0034(12) 0.0157(13)
C9A 0.106(2) 0.121(2) 0.0738(16) -0.0005(17) -0.0189(15) 0.0094(15)
C7A 0.0765(17) 0.112(2) 0.150(3) -0.0180(16) -0.0271(17) 0.030(2)
C15B 0.053(2) 0.098(5) 0.122(5) 0.019(2) -0.007(3) 0.023(3)
C13B 0.065(3) 0.073(3) 0.082(4) 0.008(3) -0.014(3) 0.020(3)
C14B 0.057(2) 0.076(3) 0.099(4) 0.0080(19) -0.009(3) 0.015(3)
C17B 0.100(8) 0.127(6) 0.133(5) 0.051(5) -0.005(5) 0.008(5)
C18B 0.055(3) 0.124(6) 0.202(9) 0.009(3) -0.014(5) 0.023(5)
C1A' 0.0548(11) 0.0563(12) 0.063(2) 0.0096(10) -0.0128(17) -0.0008(15)
C14A 0.0532(16) 0.064(2) 0.077(2) 0.0032(14) -0.0037(14) 0.0146(16)
C15A 0.0726(11) 0.0780(18) 0.0800(19) 0.0214(12) -0.0034(12) 0.0157(13)
C18A 0.055(3) 0.096(3) 0.197(5) 0.013(2) -0.036(3) -0.006(3)
C17A 0.085(4) 0.145(5) 0.119(3) 0.039(3) 0.034(3) 0.028(3)
N3A 0.0652(16) 0.0639(16) 0.0816(19) 0.0207(13) -0.0055(13) 0.0049(13)
C19A 0.121(4) 0.102(3) 0.232(8) 0.032(3) 0.033(4) 0.100(4)
C13A 0.069(2) 0.068(2) 0.076(3) 0.0194(18) 0.0102(19) 0.0203(18)
C20A 0.185(8) 0.215(8) 0.058(3) 0.123(7) -0.019(4) 0.017(4)
N3B 0.0698(19) 0.099(4) 0.120(4) 0.013(2) -0.030(2) 0.030(3)
C19B 0.101(5) 0.087(4) 0.191(8) 0.023(4) -0.042(6) -0.015(4)
C20B 0.192(13) 0.214(14) 0.121(9) 0.030(10) -0.032(9) 0.098(9)
C16A 0.0726(11) 0.0780(18) 0.0800(19) 0.0214(12) -0.0034(12) 0.0157(13)

loop_
_atom_type_symbol
_atom_type_description
_atom_type_scat_dispersion_real
_atom_type_scat_dispersion_imag
_atom_type_scat_source
C C 0.0033 0.0016 'International Tables Vol C Tables 4.2.6.8 and 6.1.1.4'
H H 0.0000 0.0000 'International Tables Vol C Tables 4.2.6.8 and 6.1.1.4'
N N 0.0061 0.0033 'International Tables Vol C Tables 4.2.6.8 and 6.1.1.4'
O O 0.0106 0.0060 'International Tables Vol C Tables 4.2.6.8 and 6.1.1.4'

loop_
_exptl_crystal_face_index_h
_exptl_crystal_face_index_k
_exptl_crystal_face_index_l
_exptl_crystal_face_perp_dist
-1 0 46 0.0718
-4 20 -5 0.3660
16 0 11 0.1187
0 -21 2 0.4071
-16 0 -11 0.1417
3 0 -46 0.0903
-2 0 46 0.0826
3 20 -1 0.3622
-8 1 -41 0.0985
-4 -20 -4 0.4013
0 -19 15 0.3936
8 0 41 0.0815
0 4 -5 0.3316
2 4 5 0.3190
3 20 0 0.3621
0 20 7 0.3599
-13 0 29 0.1279
-4 -20 2 0.3908
13 0 -29 0.1037
-3 5 0 0.3372
4 5 0 0.3182
-1 4 5 0.3298

loop_
_geom_angle_atom_site_label_1
_geom_angle_atom_site_label_2
_geom_angle_atom_site_label_3
_geom_angle_site_symmetry_1
_geom_angle_site_symmetry_3
_geom_angle
_geom_angle_publ_flag
C1 N1 C1B' . . 116.9(10) ?
C1 N1 C1A' . . 120.4(7) ?
C12 N1 C1 . . 123.02(14) ?
C12 N1 C1B' . . 120.0(11) ?
C12 N1 C1A' . . 116.5(6) ?
C5 N2 H2 . . 118.1 ?
C5 N2 C1A . . 123.83(14) ?
C1A N2 H2 . . 118.1 ?
C2 C11 C6 . . 120.85(14) ?
C10 C11 C2 . . 119.30(14) ?
C10 C11 C6 . . 119.85(14) ?
C11 C2 C1 . . 121.03(14) ?
C3 C2 C11 . . 118.32(15) ?
C3 C2 C1 . . 120.65(14) ?
C11 C6 C5 . . 119.04(14) ?
C7 C6 C11 . . 117.76(14) ?
C7 C6 C5 . . 123.20(15) ?
C4A N1' C3A . . 120.58(16) ?
C4A N1' H1' . . 107(2) ?
C3A N1' H1' . . 113(2) ?
O1 C1 N1 . . 119.64(15) ?
O1 C1 C2 . . 122.27(15) ?
N1 C1 C2 . . 118.09(14) ?
C11 C10 C12 . . 120.43(14) ?
C9 C10 C11 . . 120.18(16) ?
C9 C10 C12 . . 119.37(15) ?
N2 C5 C6 . . 120.23(15) ?
N2 C5 C4 . . 122.02(15) ?
C4 C5 C6 . . 117.74(15) ?
N1 C12 C10 . . 118.07(14) ?
O2 C12 N1 . . 120.35(16) ?
O2 C12 C10 . . 121.58(16) ?
C2 C3 H3 . . 118.9 ?
C2 C3 C4 . . 122.22(15) ?
C4 C3 H3 . . 118.9 ?
C5 C4 H4 . . 119.2 ?
C3 C4 C5 . . 121.67(15) ?
C3 C4 H4 . . 119.2 ?
C6 C7 H7 . . 119.3 ?
C8 C7 C6 . . 121.40(17) ?
C8 C7 H7 . . 119.3 ?
C10 C9 H9 . . 119.9 ?
C10 C9 C8 . . 120.15(16) ?
C8 C9 H9 . . 119.9 ?
N2 C1A H1A . . 108.1 ?
N2 C1A C5A . . 111.05(15) ?
N2 C1A C2A . . 112.48(16) ?
C5A C1A H1A . . 108.1 ?
C5A C1A C2A . . 108.79(16) ?
C2A C1A H1A . . 108.1 ?
N1 C1B' C14B . . 116.0(17) ?
N1 C1B' H1B' . . 102(3) ?
C13B C1B' N1 . . 108.3(16) ?
C13B C1B' C14B . . 114.2(19) ?
C13B C1B' H1B' . . 110(3) ?
C14B C1B' H1B' . . 105(3) ?
C7 C8 C9 . . 120.65(16) ?
C7 C8 H8 . . 119.7 ?
C9 C8 H8 . . 119.7 ?
C1A C5A H5AA . . 109.2 ?
C1A C5A H5AB . . 109.2 ?
C1A C5A C4A . . 111.87(15) ?
H5AA C5A H5AB . . 107.9 ?
C4A C5A H5AA . . 109.2 ?
C4A C5A H5AB . . 109.2 ?
C1A C2A H2AA . . 109.2 ?
C1A C2A H2AB . . 109.2 ?
C1A C2A C3A . . 112.00(17) ?
H2AA C2A H2AB . . 107.9 ?
C3A C2A H2AA . . 109.2 ?
C3A C2A H2AB . . 109.2 ?
N1' C4A C5A . . 109.81(18) ?
N1' C4A C8A . . 105.17(18) ?
N1' C4A C9A . . 113.4(2) ?
C8A C4A C5A . . 109.21(18) ?
C9A C4A C5A . . 110.71(19) ?
C9A C4A C8A . . 108.3(2) ?
N1' C3A C2A . . 108.10(17) ?
N1' C3A C6A . . 114.6(2) ?
N1' C3A C7A . . 105.48(18) ?
C6A C3A C2A . . 110.61(17) ?
C7A C3A C2A . . 110.1(2) ?
C7A C3A C6A . . 107.8(2) ?
C3A C6A H6AA . . 109.5 ?
C3A C6A H6AB . . 109.5 ?
C3A C6A H6AC . . 109.5 ?
H6AA C6A H6AB . . 109.5 ?
H6AA C6A H6AC . . 109.5 ?
H6AB C6A H6AC . . 109.5 ?
C4A C8A H8AA . . 109.5 ?
C4A C8A H8AB . . 109.5 ?
C4A C8A H8AC . . 109.5 ?
H8AA C8A H8AB . . 109.5 ?
H8AA C8A H8AC . . 109.5 ?
H8AB C8A H8AC . . 109.5 ?
C13B C16B C19B . . 109.8(6) ?
C13B C16B C20B . . 109.5(7) ?
N3B C16B C13B . . 108.5(6) ?
N3B C16B C19B . . 113.2(7) ?
N3B C16B C20B . . 106.8(8) ?
C20B C16B C19B . . 108.9(9) ?
C4A C9A H9AA . . 109.5 ?
C4A C9A H9AB . . 109.5 ?
C4A C9A H9AC . . 109.5 ?
H9AA C9A H9AB . . 109.5 ?
H9AA C9A H9AC . . 109.5 ?
H9AB C9A H9AC . . 109.5 ?
C3A C7A H7AA . . 109.5 ?
C3A C7A H7AB . . 109.5 ?
C3A C7A H7AC . . 109.5 ?
H7AA C7A H7AB . . 109.5 ?
H7AA C7A H7AC . . 109.5 ?
H7AB C7A H7AC . . 109.5 ?
C17B C15B C14B . . 111.6(7) ?
C17B C15B C18B . . 104.8(8) ?
C18B C15B C14B . . 107.3(6) ?
N3B C15B C14B . . 108.5(5) ?
N3B C15B C17B . . 117.1(7) ?
N3B C15B C18B . . 107.0(7) ?
C1B' C13B C16B . . 111.7(12) ?
C1B' C13B H13A . . 109.3 ?
C1B' C13B H13B . . 109.3 ?
C16B C13B H13A . . 109.3 ?
C16B C13B H13B . . 109.3 ?
H13A C13B H13B . . 107.9 ?
C1B' C14B C15B . . 108.7(11) ?
C1B' C14B H14A . . 109.9 ?
C1B' C14B H14B . . 109.9 ?
C15B C14B H14A . . 109.9 ?
C15B C14B H14B . . 109.9 ?
H14A C14B H14B . . 108.3 ?
C15B C17B H17A . . 109.5 ?
C15B C17B H17B . . 109.5 ?
C15B C17B H17C . . 109.5 ?
H17A C17B H17B . . 109.5 ?
H17A C17B H17C . . 109.5 ?
H17B C17B H17C . . 109.5 ?
C15B C18B H18A . . 109.5 ?
C15B C18B H18B . . 109.5 ?
C15B C18B H18C . . 109.5 ?
H18A C18B H18B . . 109.5 ?
H18A C18B H18C . . 109.5 ?
H18B C18B H18C . . 109.5 ?
N1 C1A' H1A' . . 105.8 ?
N1 C1A' C14A . . 111.5(9) ?
N1 C1A' C13A . . 116.1(13) ?
C14A C1A' H1A' . . 105.8 ?
C14A C1A' C13A . . 111.0(10) ?
C13A C1A' H1A' . . 105.8 ?
C1A' C14A H14C . . 108.8 ?
C1A' C14A H14D . . 108.8 ?
C1A' C14A C15A . . 113.6(7) ?
H14C C14A H14D . . 107.7 ?
C15A C14A H14C . . 108.8 ?
C15A C14A H14D . . 108.8 ?
C14A C15A C18A . . 110.3(4) ?
C14A C15A C17A . . 109.4(4) ?
C17A C15A C18A . . 107.4(5) ?
N3A C15A C14A . . 107.7(3) ?
N3A C15A C18A . . 114.7(4) ?
N3A C15A C17A . . 107.2(4) ?
C15A C18A H18D . . 109.5 ?
C15A C18A H18E . . 109.5 ?
C15A C18A H18F . . 109.5 ?
H18D C18A H18E . . 109.5 ?
H18D C18A H18F . . 109.5 ?
H18E C18A H18F . . 109.5 ?
C15A C17A H17D . . 109.5 ?
C15A C17A H17E . . 109.5 ?
C15A C17A H17F . . 109.5 ?
H17D C17A H17E . . 109.5 ?
H17D C17A H17F . . 109.5 ?
H17E C17A H17F . . 109.5 ?
C15A N3A H3A . . 115(3) ?
C16A N3A C15A . . 122.3(3) ?
C16A N3A H3A . . 108(3) ?
H19A C19A H19B . . 109.5 ?
H19A C19A H19C . . 109.5 ?
H19B C19A H19C . . 109.5 ?
C16A C19A H19A . . 109.5 ?
C16A C19A H19B . . 109.5 ?
C16A C19A H19C . . 109.5 ?
C1A' C13A H13C . . 109.5 ?
C1A' C13A H13D . . 109.5 ?
C1A' C13A C16A . . 110.9(8) ?
H13C C13A H13D . . 108.1 ?
C16A C13A H13C . . 109.5 ?
C16A C13A H13D . . 109.5 ?
H20A C20A H20B . . 109.5 ?
H20A C20A H20C . . 109.5 ?
H20B C20A H20C . . 109.5 ?
C16A C20A H20A . . 109.5 ?
C16A C20A H20B . . 109.5 ?
C16A C20A H20C . . 109.5 ?
C16B N3B H3B . . 110.4 ?
C15B N3B C16B . . 123.1(6) ?
C15B N3B H3B . . 111.4 ?
C16B C19B H19D . . 109.5 ?
C16B C19B H19E . . 109.5 ?
C16B C19B H19F . . 109.5 ?
H19D C19B H19E . . 109.5 ?
H19D C19B H19F . . 109.5 ?
H19E C19B H19F . . 109.5 ?
C16B C20B H20D . . 109.5 ?
C16B C20B H20E . . 109.5 ?
C16B C20B H20F . . 109.5 ?
H20D C20B H20E . . 109.5 ?
H20D C20B H20F . . 109.5 ?
H20E C20B H20F . . 109.5 ?
N3A C16A C19A . . 107.7(4) ?
N3A C16A C13A . . 109.2(4) ?
N3A C16A C20A . . 115.8(5) ?
C19A C16A C13A . . 108.8(4) ?
C19A C16A C20A . . 106.0(6) ?
C20A C16A C13A . . 109.1(4) ?

loop_
_geom_bond_atom_site_label_1
_geom_bond_atom_site_label_2
_geom_bond_site_symmetry_2
_geom_bond_distance
_geom_bond_publ_flag
O1 C1 . 1.2328(19) ?
N1 C1 . 1.401(2) ?
N1 C12 . 1.399(2) ?
N1 C1B' . 1.49(3) ?
N1 C1A' . 1.497(19) ?
O2 C12 . 1.224(2) ?
N2 H2 . 0.8600 ?
N2 C5 . 1.357(2) ?
N2 C1A . 1.460(2) ?
C11 C2 . 1.418(2) ?
C11 C6 . 1.419(2) ?
C11 C10 . 1.410(2) ?
C2 C1 . 1.455(2) ?
C2 C3 . 1.379(2) ?
C6 C5 . 1.448(2) ?
C6 C7 . 1.407(2) ?
N1' C4A . 1.469(3) ?
N1' C3A . 1.481(3) ?
N1' H1' . 0.87(3) ?
C10 C12 . 1.473(2) ?
C10 C9 . 1.376(2) ?
C5 C4 . 1.399(2) ?
C3 H3 . 0.9300 ?
C3 C4 . 1.380(2) ?
C4 H4 . 0.9300 ?
C7 H7 . 0.9300 ?
C7 C8 . 1.368(3) ?
C9 H9 . 0.9300 ?
C9 C8 . 1.387(3) ?
C1A H1A . 0.9800 ?
C1A C5A . 1.516(3) ?
C1A C2A . 1.517(3) ?
C1B' C13B . 1.46(2) ?
C1B' C14B . 1.49(3) ?
C1B' H1B' . 0.9800(11) ?
C8 H8 . 0.9300 ?
C5A H5AA . 0.9700 ?
C5A H5AB . 0.9700 ?
C5A C4A . 1.534(3) ?
C2A H2AA . 0.9700 ?
C2A H2AB . 0.9700 ?
C2A C3A . 1.535(3) ?
C4A C8A . 1.530(3) ?
C4A C9A . 1.527(3) ?
C3A C6A . 1.531(3) ?
C3A C7A . 1.522(3) ?
C6A H6AA . 0.9600 ?
C6A H6AB . 0.9600 ?
C6A H6AC . 0.9600 ?
C8A H8AA . 0.9600 ?
C8A H8AB . 0.9600 ?
C8A H8AC . 0.9600 ?
C16B C13B . 1.539(10) ?
C16B N3B . 1.457(10) ?
C16B C19B . 1.542(3) ?
C16B C20B . 1.542(3) ?
C9A H9AA . 0.9600 ?
C9A H9AB . 0.9600 ?
C9A H9AC . 0.9600 ?
C7A H7AA . 0.9600 ?
C7A H7AB . 0.9600 ?
C7A H7AC . 0.9600 ?
C15B C14B . 1.549(9) ?
C15B C17B . 1.542(3) ?
C15B C18B . 1.542(3) ?
C15B N3B . 1.434(9) ?
C13B H13A . 0.9700 ?
C13B H13B . 0.9700 ?
C14B H14A . 0.9700 ?
C14B H14B . 0.9700 ?
C17B H17A . 0.9600 ?
C17B H17B . 0.9600 ?
C17B H17C . 0.9600 ?
C18B H18A . 0.9600 ?
C18B H18B . 0.9600 ?
C18B H18C . 0.9600 ?
C1A' H1A' . 0.9800 ?
C1A' C14A . 1.500(14) ?
C1A' C13A . 1.522(17) ?
C14A H14C . 0.9700 ?
C14A H14D . 0.9700 ?
C14A C15A . 1.536(5) ?
C15A C18A . 1.542(3) ?
C15A C17A . 1.541(3) ?
C15A N3A . 1.462(5) ?
C18A H18D . 0.9600 ?
C18A H18E . 0.9600 ?
C18A H18F . 0.9600 ?
C17A H17D . 0.9600 ?
C17A H17E . 0.9600 ?
C17A H17F . 0.9600 ?
N3A C16A . 1.424(6) ?
N3A H3A . 0.83(4) ?
C19A H19A . 0.9600 ?
C19A H19B . 0.9600 ?
C19A H19C . 0.9600 ?
C19A C16A . 1.541(3) ?
C13A H13C . 0.9700 ?
C13A H13D . 0.9700 ?
C13A C16A . 1.549(7) ?
C20A H20A . 0.9600 ?
C20A H20B . 0.9600 ?
C20A H20C . 0.9600 ?
C20A C16A . 1.545(3) ?
N3B H3B . 0.8602 ?
C19B H19D . 0.9600 ?
C19B H19E . 0.9600 ?
C19B H19F . 0.9600 ?
C20B H20D . 0.9600 ?
C20B H20E . 0.9600 ?
C20B H20F . 0.9600 ?

loop_
_geom_hbond_atom_site_label_D
_geom_hbond_atom_site_label_H
_geom_hbond_atom_site_label_A
_geom_hbond_site_symmetry_A
_geom_hbond_distance_DH
_geom_hbond_distance_HA
_geom_hbond_distance_DA
_geom_hbond_angle_DHA
N2 H2 O1 8_755 0.86 2.17 3.0134(18) 165
C9 H9 O2 5_666 0.93 2.54 3.203(2) 128

loop_
_geom_torsion_atom_site_label_1
_geom_torsion_atom_site_label_2
_geom_torsion_atom_site_label_3
_geom_torsion_atom_site_label_4
_geom_torsion_site_symmetry_1
_geom_torsion_site_symmetry_2
_geom_torsion_site_symmetry_3
_geom_torsion_site_symmetry_4
_geom_torsion
_geom_torsion_publ_flag
N1 C1B' C13B C16B . . . . -172.0(11) ?
N1 C1B' C14B C15B . . . . 173.9(11) ?
N1 C1A' C14A C15A . . . . -173.6(8) ?
N1 C1A' C13A C16A . . . . 176.2(6) ?
N2 C5 C4 C3 . . . . -174.82(18) ?
N2 C1A C5A C4A . . . . -177.00(17) ?
N2 C1A C2A C3A . . . . 175.87(16) ?
C11 C2 C1 O1 . . . . 177.45(16) ?
C11 C2 C1 N1 . . . . -2.9(2) ?
C11 C2 C3 C4 . . . . -2.0(3) ?
C11 C6 C5 N2 . . . . 174.59(16) ?
C11 C6 C5 C4 . . . . -4.2(2) ?
C11 C6 C7 C8 . . . . 0.5(3) ?
C11 C10 C12 N1 . . . . -1.1(2) ?
C11 C10 C12 O2 . . . . 179.29(17) ?
C11 C10 C9 C8 . . . . 1.1(3) ?
C2 C11 C6 C5 . . . . 1.5(2) ?
C2 C11 C6 C7 . . . . -178.78(15) ?
C2 C11 C10 C12 . . . . -0.4(2) ?
C2 C11 C10 C9 . . . . 178.00(16) ?
C2 C3 C4 C5 . . . . -0.8(3) ?
C6 C11 C2 C1 . . . . -178.24(14) ?
C6 C11 C2 C3 . . . . 1.6(2) ?
C6 C11 C10 C12 . . . . -179.75(15) ?
C6 C11 C10 C9 . . . . -1.4(2) ?
C6 C5 C4 C3 . . . . 3.9(3) ?
C6 C7 C8 C9 . . . . -0.8(3) ?
C1 N1 C12 O2 . . . . -179.84(17) ?
C1 N1 C12 C10 . . . . 0.5(2) ?
C1 N1 C1B' C13B . . . . 103.3(14) ?
C1 N1 C1B' C14B . . . . -126.8(12) ?
C1 N1 C1A' C14A . . . . -70.1(13) ?
C1 N1 C1A' C13A . . . . 58.4(9) ?
C1 C2 C3 C4 . . . . 177.84(17) ?
C10 C11 C2 C1 . . . . 2.4(2) ?
C10 C11 C2 C3 . . . . -177.74(15) ?
C10 C11 C6 C5 . . . . -179.15(15) ?
C10 C11 C6 C7 . . . . 0.6(2) ?
C10 C9 C8 C7 . . . . 0.0(3) ?
C5 N2 C1A C5A . . . . 155.91(18) ?
C5 N2 C1A C2A . . . . -81.9(2) ?
C5 C6 C7 C8 . . . . -179.77(18) ?
C12 N1 C1 O1 . . . . -178.93(16) ?
C12 N1 C1 C2 . . . . 1.4(2) ?
C12 N1 C1B' C13B . . . . -79.3(19) ?
C12 N1 C1B' C14B . . . . 50.7(15) ?
C12 N1 C1A' C14A . . . . 112.0(9) ?
C12 N1 C1A' C13A . . . . -119.5(9) ?
C12 C10 C9 C8 . . . . 179.47(17) ?
C3 C2 C1 O1 . . . . -2.4(3) ?
C3 C2 C1 N1 . . . . 177.21(16) ?
C7 C6 C5 N2 . . . . -5.1(3) ?
C7 C6 C5 C4 . . . . 176.09(17) ?
C9 C10 C12 N1 . . . . -179.46(16) ?
C9 C10 C12 O2 . . . . 0.9(3) ?
C1A N2 C5 C6 . . . . -177.46(16) ?
C1A N2 C5 C4 . . . . 1.3(3) ?
C1A C5A C4A N1' . . . . -50.5(2) ?
C1A C5A C4A C8A . . . . -165.3(2) ?
C1A C5A C4A C9A . . . . 75.5(2) ?
C1A C2A C3A N1' . . . . 53.1(2) ?
C1A C2A C3A C6A . . . . -73.0(2) ?
C1A C2A C3A C7A . . . . 167.90(19) ?
C1B' N1 C1 O1 . . . . -1.6(10) ?
C1B' N1 C1 C2 . . . . 178.7(10) ?
C1B' N1 C12 O2 . . . . 2.9(11) ?
C1B' N1 C12 C10 . . . . -176.7(10) ?
C5A C1A C2A C3A . . . . -60.7(2) ?
C2A C1A C5A C4A . . . . 58.7(2) ?
C4A N1' C3A C2A . . . . -48.5(3) ?
C4A N1' C3A C6A . . . . 75.3(3) ?
C4A N1' C3A C7A . . . . -166.3(2) ?
C3A N1' C4A C5A . . . . 47.5(3) ?
C3A N1' C4A C8A . . . . 164.9(2) ?
C3A N1' C4A C9A . . . . -76.9(3) ?
C13B C1B' C14B C15B . . . . -59.1(17) ?
C13B C16B N3B C15B . . . . 46.5(9) ?
C14B C1B' C13B C16B . . . . 57.1(18) ?
C14B C15B N3B C16B . . . . -49.9(9) ?
C17B C15B C14B C1B' . . . . -79.7(11) ?
C17B C15B N3B C16B . . . . 77.5(9) ?
C18B C15B C14B C1B' . . . . 166.1(11) ?
C18B C15B N3B C16B . . . . -165.3(7) ?
C1A' N1 C1 O1 . . . . 3.3(7) ?
C1A' N1 C1 C2 . . . . -176.4(7) ?
C1A' N1 C12 O2 . . . . -2.0(7) ?
C1A' N1 C12 C10 . . . . 178.4(6) ?
C1A' C14A C15A C18A . . . . 77.3(9) ?
C1A' C14A C15A C17A . . . . -164.8(9) ?
C1A' C14A C15A N3A . . . . -48.6(9) ?
C1A' C13A C16A N3A . . . . 50.7(7) ?
C1A' C13A C16A C19A . . . . 168.0(7) ?
C1A' C13A C16A C20A . . . . -76.8(7) ?
C14A C1A' C13A C16A . . . . -55.0(12) ?
C14A C15A N3A C16A . . . . 49.8(5) ?
C15A N3A C16A C19A . . . . -169.7(4) ?
C15A N3A C16A C13A . . . . -51.6(5) ?
C15A N3A C16A C20A . . . . 71.9(6) ?
C18A C15A N3A C16A . . . . -73.5(5) ?
C17A C15A N3A C16A . . . . 167.4(5) ?
C13A C1A' C14A C15A . . . . 55.2(13) ?
N3B C16B C13B C1B' . . . . -45.7(15) ?
N3B C15B C14B C1B' . . . . 50.8(11) ?
C19B C16B C13B C1B' . . . . 78.6(15) ?
C19B C16B N3B C15B . . . . -75.7(10) ?
C20B C16B C13B C1B' . . . . -161.9(15) ?
C20B C16B N3B C15B . . . . 164.5(8) ?

_cod_database_fobs_code 2244201
